data_4076618
loop_
_publ_author_name
'Adams, Richard D.'
'Rassolov, Vitaly'
'Zhang, Qiang'

_publ_section_title
;
 Synthesis and Transformations of Triosmium Carbonyl Cluster Complexes
 Containing Bridging Aryl Ligands
;
_journal_issue 8
_journal_name_full Organometallics
_journal_page_first 2961
_journal_paper_doi 10.1021/om300235n
_journal_volume 31
_journal_year 2012
_chemical_formula_sum 'C37 H22 Au O9 Os3 P'
_chemical_formula_weight 1409.08
_chemical_name_systematic
; 
 ? 
;
_space_group_IT_number 14
_symmetry_cell_setting monoclinic
_symmetry_space_group_name_Hall '-P 2ybc'
_symmetry_space_group_name_H-M 'P 1 21/c 1'
_atom_sites_solution_hydrogens geom
_atom_sites_solution_primary direct
_atom_sites_solution_secondary difmap
_audit_creation_method SHELXL-97
_cell_angle_alpha 90.00
_cell_angle_beta 91.2980(10)
_cell_angle_gamma 90.00
_cell_formula_units_Z 4
_cell_length_a 9.1719(5)
_cell_length_b 16.0279(9)
_cell_length_c 25.9591(14)
_cell_measurement_reflns_used 8173
_cell_measurement_temperature 294(2)
_cell_measurement_theta_max 28.01
_cell_measurement_theta_min 2.54
_cell_volume 3815.2(4)
_computing_cell_refinement 'SAINT+  V6.45 (Bruker, 2003)'
_computing_data_collection 'SMART V5.632 (Bruker, 2005)'
_computing_data_reduction 'SAINT+  V6.45'
_computing_molecular_graphics 'SHELXTL V6.1 (Sheldrick, 2000)'
_computing_publication_material 'SHELXTL V6.1'
_computing_structure_refinement 'SHELXL-97 (Sheldrick, 1997)'
_computing_structure_solution 'SHELXS-97 (Sheldrick, 1990)'
_diffrn_ambient_temperature 294(2)
_diffrn_measured_fraction_theta_full 1.000
_diffrn_measured_fraction_theta_max 1.000
_diffrn_measurement_device_type 'Bruker SMART APEX CCD diffractometer'
_diffrn_measurement_method 'omega scans'
_diffrn_radiation_monochromator graphite
_diffrn_radiation_source 'fine-focus sealed tube'
_diffrn_radiation_type MoK\a
_diffrn_radiation_wavelength 0.71073
_diffrn_reflns_av_R_equivalents 0.0619
_diffrn_reflns_av_sigmaI/netI 0.0403
_diffrn_reflns_limit_h_max 10
_diffrn_reflns_limit_h_min -10
_diffrn_reflns_limit_k_max 19
_diffrn_reflns_limit_k_min -19
_diffrn_reflns_limit_l_max 30
_diffrn_reflns_limit_l_min -30
_diffrn_reflns_number 46167
_diffrn_reflns_theta_full 25.03
_diffrn_reflns_theta_max 25.03
_diffrn_reflns_theta_min 1.49
_diffrn_standards_decay_% <1
_exptl_absorpt_coefficient_mu 13.886
_exptl_absorpt_correction_T_max 1.000
_exptl_absorpt_correction_T_min 0.661
_exptl_absorpt_correction_type multi-scan
_exptl_absorpt_process_details '(SADABS, Bruker, 1997)'
_exptl_crystal_colour Yellow
_exptl_crystal_density_diffrn 2.453
_exptl_crystal_density_method 'not measured'
_exptl_crystal_description Block
_exptl_crystal_F_000 2552
_exptl_crystal_size_max 0.2
_exptl_crystal_size_mid 0.1
_exptl_crystal_size_min 0.1
_refine_diff_density_max 1.137
_refine_diff_density_min -1.101
_refine_diff_density_rms 0.166
_refine_ls_extinction_method none
_refine_ls_goodness_of_fit_ref 1.053
_refine_ls_hydrogen_treatment constr
_refine_ls_matrix_type full
_refine_ls_number_parameters 430
_refine_ls_number_reflns 6715
_refine_ls_number_restraints 0
_refine_ls_restrained_S_all 1.053
_refine_ls_R_factor_all 0.0599
_refine_ls_R_factor_gt 0.0435
_refine_ls_shift/su_max 0.001
_refine_ls_shift/su_mean 0.000
_refine_ls_structure_factor_coef Fsqd
_refine_ls_weighting_details 'calc w=1/[\s^2^(Fo^2^)+(0.0559P)^2^+9.6415P] where P=(Fo^2^+2Fc^2^)/3'
_refine_ls_weighting_scheme calc
_refine_ls_wR_factor_gt 0.1022
_refine_ls_wR_factor_ref 0.1107
_reflns_number_gt 5442
_reflns_number_total 6715
_reflns_threshold_expression >2sigma(I)
_cod_duplicate_entry 4078181
_cod_data_source_file om300235n_si_002.cif
_cod_data_source_block 5
_cod_depositor_comments
;
The following automatic conversions were performed:

'_symmetry_cell_setting' value 'Monoclinic' changed to 'monoclinic'
according to the built-in table from CIF Core dictionary named
'cif_core.dic' version 2.4.1 from
2010-06-29.

'_exptl_absorpt_correction_type' value 'Multi-Scan'
changed to 'multi-scan' according to the built-in table from CIF Core
dictionary named 'cif_core.dic' version 2.4.1 from 2010-06-29.

Automatic conversion script
Id: cif_fix_values 1715 2011-07-08 13:25:40Z adriana 
;
_cod_original_sg_symbol_H-M P2(1)/c
_cod_database_code 4076618

loop_
_symmetry_equiv_pos_as_xyz
'x, y, z'
'-x, y+1/2, -z+1/2'
'-x, -y, -z'
'x, -y-1/2, z-1/2'

loop_
_atom_site_label
_atom_site_type_symbol
_atom_site_fract_x
_atom_site_fract_y
_atom_site_fract_z
_atom_site_U_iso_or_equiv
_atom_site_adp_type
_atom_site_occupancy
_atom_site_symmetry_multiplicity
_atom_site_calc_flag
_atom_site_refinement_flags
Os1 Os 0.55146(5) 0.34965(3) 0.738433(18) 0.04424(13) Uani 1 1 d .
Os2 Os 0.78742(5) 0.24700(3) 0.701943(18) 0.04744(14) Uani 1 1 d .
Os3 Os 0.62517(5) 0.18038(3) 0.779645(18) 0.04587(14) Uani 1 1 d .
Au1 Au 0.53307(5) 0.27548(3) 0.643432(18) 0.05507(15) Uani 1 1 d .
P1 P 0.4133(4) 0.2569(2) 0.56617(13) 0.0573(8) Uani 1 1 d .
H1 H 0.5135 0.2624 0.7830 0.065 Uiso 1 1 d .
C1 C 0.7690(11) 0.3420(7) 0.7678(4) 0.045(3) Uani 1 1 d .
C2 C 0.8723(14) 0.4100(8) 0.7730(5) 0.060(3) Uani 1 1 d .
H2 H 0.8541 0.4601 0.7559 0.072 Uiso 1 1 calc R
C3 C 0.9958(15) 0.4014(10) 0.8026(6) 0.075(4) Uani 1 1 d .
H3 H 1.0606 0.4458 0.8059 0.089 Uiso 1 1 calc R
C4 C 1.0258(15) 0.3265(10) 0.8281(5) 0.066(4) Uani 1 1 d .
C5 C 0.9316(15) 0.2566(9) 0.8248(5) 0.063(3) Uani 1 1 d .
C6 C 0.7970(12) 0.2635(7) 0.7927(5) 0.049(3) Uani 1 1 d .
C7 C 0.9680(15) 0.1864(10) 0.8529(6) 0.078(4) Uani 1 1 d .
H7 H 0.9052 0.1409 0.8519 0.093 Uiso 1 1 calc R
C8 C 1.095(2) 0.1813(15) 0.8826(7) 0.113(7) Uani 1 1 d .
H8 H 1.1201 0.1321 0.8995 0.136 Uiso 1 1 calc R
C9 C 1.180(2) 0.2480(15) 0.8865(7) 0.104(6) Uani 1 1 d .
H9 H 1.2621 0.2451 0.9083 0.124 Uiso 1 1 calc R
C10 C 1.1547(17) 0.3200(12) 0.8607(6) 0.083(5) Uani 1 1 d .
H10 H 1.2192 0.3645 0.8639 0.100 Uiso 1 1 calc R
C11 C 0.5065(14) 0.4178(8) 0.7957(5) 0.058(3) Uani 1 1 d .
C12 C 0.3478(16) 0.3359(8) 0.7168(5) 0.062(3) Uani 1 1 d .
C13 C 0.5909(15) 0.4377(8) 0.6922(5) 0.060(3) Uani 1 1 d .
C21 C 0.8626(16) 0.3265(10) 0.6561(6) 0.077(4) Uani 1 1 d .
C22 C 0.7381(16) 0.1566(10) 0.6567(6) 0.075(4) Uani 1 1 d .
C23 C 0.9676(15) 0.1925(9) 0.7145(6) 0.066(4) Uani 1 1 d .
C32 C 0.7389(15) 0.0826(9) 0.7771(6) 0.069(4) Uani 1 1 d .
C33 C 0.5704(15) 0.1659(8) 0.8489(5) 0.061(3) Uani 1 1 d .
C34 C 0.4601(13) 0.1248(8) 0.7470(5) 0.052(3) Uani 1 1 d .
C35 C 0.268(2) 0.1827(12) 0.5679(8) 0.100(2) Uani 1 1 d .
C36 C 0.2854(19) 0.1151(11) 0.6019(7) 0.100(2) Uani 1 1 d .
H36 H 0.3694 0.1121 0.6226 0.120 Uiso 1 1 calc R
C37 C 0.1813(19) 0.0526(12) 0.6057(7) 0.100(2) Uani 1 1 d .
H37 H 0.1979 0.0078 0.6279 0.120 Uiso 1 1 calc R
C38 C 0.0594(19) 0.0565(11) 0.5781(7) 0.100(2) Uani 1 1 d .
H38 H -0.0128 0.0164 0.5821 0.120 Uiso 1 1 calc R
C39 C 0.0398(19) 0.1210(11) 0.5430(7) 0.100(2) Uani 1 1 d .
H39 H -0.0444 0.1225 0.5224 0.120 Uiso 1 1 calc R
C40 C 0.1420(19) 0.1824(12) 0.5382(8) 0.100(2) Uani 1 1 d .
H40 H 0.1259 0.2248 0.5143 0.120 Uiso 1 1 calc R
C41 C 0.3330(14) 0.3519(8) 0.5416(5) 0.058(3) Uani 1 1 d .
C42 C 0.2338(18) 0.3918(12) 0.5737(7) 0.103(6) Uani 1 1 d .
H42 H 0.2084 0.3674 0.6047 0.124 Uiso 1 1 calc R
C43 C 0.172(2) 0.4700(14) 0.5586(8) 0.124(8) Uani 1 1 d .
H43 H 0.1102 0.4984 0.5806 0.149 Uiso 1 1 calc R
C44 C 0.2040(19) 0.5031(10) 0.5111(7) 0.092(5) Uani 1 1 d .
H44 H 0.1606 0.5526 0.5000 0.111 Uiso 1 1 calc R
C45 C 0.301(2) 0.4624(12) 0.4803(7) 0.098(5) Uani 1 1 d .
H45 H 0.3254 0.4859 0.4489 0.117 Uiso 1 1 calc R
C46 C 0.3623(17) 0.3861(11) 0.4953(6) 0.081(4) Uani 1 1 d .
H46 H 0.4244 0.3585 0.4731 0.097 Uiso 1 1 calc R
C47 C 0.5320(16) 0.2218(9) 0.5160(5) 0.066(4) Uani 1 1 d .
C48 C 0.501(2) 0.1541(11) 0.4845(6) 0.090(5) Uani 1 1 d .
H48 H 0.4163 0.1231 0.4894 0.108 Uiso 1 1 calc R
C49 C 0.594(3) 0.1328(14) 0.4460(7) 0.128(8) Uani 1 1 d .
H49 H 0.5672 0.0907 0.4230 0.153 Uiso 1 1 calc R
C50 C 0.720(3) 0.1704(17) 0.4407(9) 0.127(10) Uani 1 1 d .
H50 H 0.7839 0.1516 0.4160 0.153 Uiso 1 1 calc R
C51 C 0.758(3) 0.2379(16) 0.4715(9) 0.124(8) Uani 1 1 d .
H51 H 0.8449 0.2667 0.4669 0.149 Uiso 1 1 calc R
C52 C 0.6625(18) 0.2605(10) 0.5091(6) 0.084(5) Uani 1 1 d .
H52 H 0.6881 0.3043 0.5309 0.100 Uiso 1 1 calc R
O11 O 0.4790(12) 0.4584(6) 0.8312(4) 0.082(3) Uani 1 1 d .
O12 O 0.2271(10) 0.3299(7) 0.7078(4) 0.085(3) Uani 1 1 d .
O13 O 0.6195(13) 0.4925(6) 0.6656(4) 0.088(3) Uani 1 1 d .
O21 O 0.9068(14) 0.3710(8) 0.6245(5) 0.116(4) Uani 1 1 d .
O22 O 0.7216(13) 0.1013(7) 0.6306(5) 0.102(4) Uani 1 1 d .
O23 O 1.0748(12) 0.1604(8) 0.7215(5) 0.107(4) Uani 1 1 d .
O32 O 0.8043(12) 0.0213(7) 0.7756(5) 0.106(4) Uani 1 1 d .
O33 O 0.5427(14) 0.1510(8) 0.8905(4) 0.107(4) Uani 1 1 d .
O34 O 0.3616(10) 0.0935(6) 0.7269(4) 0.075(3) Uani 1 1 d .

loop_
_atom_site_aniso_label
_atom_site_aniso_U_11
_atom_site_aniso_U_22
_atom_site_aniso_U_33
_atom_site_aniso_U_23
_atom_site_aniso_U_13
_atom_site_aniso_U_12
Os1 0.0475(3) 0.0360(3) 0.0494(3) -0.00189(19) 0.0050(2) 0.00271(19)
Os2 0.0432(2) 0.0466(3) 0.0528(3) -0.0033(2) 0.0083(2) 0.0018(2)
Os3 0.0486(3) 0.0357(3) 0.0535(3) 0.0007(2) 0.0058(2) 0.0004(2)
Au1 0.0608(3) 0.0557(3) 0.0486(3) -0.0038(2) -0.0012(2) 0.0025(2)
P1 0.0627(19) 0.063(2) 0.0460(18) -0.0050(15) 0.0006(15) 0.0036(17)
C1 0.039(6) 0.042(7) 0.054(7) -0.001(5) 0.001(5) -0.005(5)
C2 0.062(8) 0.040(7) 0.079(9) -0.005(6) 0.016(7) -0.017(6)
C3 0.056(8) 0.077(11) 0.091(11) -0.025(9) 0.013(8) -0.034(8)
C4 0.060(8) 0.076(11) 0.061(9) -0.011(7) 0.008(7) -0.004(7)
C5 0.059(8) 0.068(9) 0.061(8) 0.005(7) -0.002(6) 0.003(7)
C6 0.043(6) 0.047(7) 0.057(7) 0.002(5) 0.002(5) -0.002(5)
C7 0.054(8) 0.082(11) 0.096(12) 0.025(9) -0.017(8) 0.000(7)
C8 0.092(13) 0.128(18) 0.117(16) 0.015(13) -0.059(12) 0.013(13)
C9 0.087(13) 0.15(2) 0.075(12) -0.005(12) -0.037(10) -0.003(13)
C10 0.073(10) 0.085(12) 0.090(12) -0.024(10) -0.016(9) 0.003(9)
C11 0.064(8) 0.042(7) 0.069(9) -0.002(6) 0.002(7) -0.007(6)
C12 0.066(9) 0.042(8) 0.079(10) 0.002(6) 0.011(7) 0.015(6)
C13 0.076(9) 0.051(8) 0.054(8) -0.003(6) 0.014(7) 0.012(7)
C21 0.076(10) 0.081(11) 0.074(10) 0.011(8) 0.022(8) 0.000(8)
C22 0.077(10) 0.068(10) 0.081(10) -0.019(8) 0.019(8) 0.023(8)
C23 0.056(8) 0.062(9) 0.082(10) -0.011(7) 0.014(7) -0.006(7)
C32 0.067(9) 0.061(9) 0.080(10) 0.005(7) 0.006(7) -0.005(7)
C33 0.073(9) 0.053(8) 0.058(8) -0.008(6) 0.000(7) -0.011(7)
C34 0.045(7) 0.045(7) 0.068(8) 0.014(6) 0.008(6) 0.015(6)
C35 0.093(5) 0.085(5) 0.122(6) 0.018(4) -0.013(4) -0.010(4)
C36 0.093(5) 0.085(5) 0.122(6) 0.018(4) -0.013(4) -0.010(4)
C37 0.093(5) 0.085(5) 0.122(6) 0.018(4) -0.013(4) -0.010(4)
C38 0.093(5) 0.085(5) 0.122(6) 0.018(4) -0.013(4) -0.010(4)
C39 0.093(5) 0.085(5) 0.122(6) 0.018(4) -0.013(4) -0.010(4)
C40 0.093(5) 0.085(5) 0.122(6) 0.018(4) -0.013(4) -0.010(4)
C41 0.067(8) 0.050(8) 0.056(8) -0.002(6) -0.001(6) -0.002(6)
C42 0.090(11) 0.110(15) 0.110(14) 0.038(12) 0.030(10) 0.035(11)
C43 0.126(16) 0.122(18) 0.127(17) 0.016(14) 0.042(13) 0.058(14)
C44 0.101(13) 0.052(10) 0.123(15) 0.027(9) -0.005(11) 0.011(9)
C45 0.113(14) 0.100(14) 0.080(12) 0.028(10) 0.018(10) 0.002(12)
C46 0.090(11) 0.082(12) 0.071(10) 0.002(8) 0.001(8) 0.014(9)
C47 0.072(9) 0.066(9) 0.062(9) 0.005(7) 0.000(7) 0.013(7)
C48 0.114(13) 0.084(12) 0.073(11) -0.027(9) 0.005(9) 0.012(10)
C49 0.20(2) 0.109(17) 0.076(13) -0.043(11) 0.034(15) 0.018(17)
C50 0.15(2) 0.14(2) 0.096(16) 0.039(14) 0.063(15) 0.074(18)
C51 0.121(16) 0.13(2) 0.124(18) 0.026(15) 0.048(15) 0.039(15)
C52 0.093(11) 0.068(11) 0.091(12) 0.002(8) 0.017(9) 0.004(9)
O11 0.126(9) 0.047(6) 0.073(6) -0.016(5) 0.023(6) -0.010(6)
O12 0.045(5) 0.112(9) 0.099(8) -0.020(6) -0.004(5) 0.008(6)
O13 0.127(9) 0.057(6) 0.081(7) 0.020(5) 0.014(6) -0.009(6)
O21 0.129(10) 0.095(9) 0.128(11) 0.037(8) 0.049(9) 0.000(8)
O22 0.105(9) 0.075(8) 0.127(10) -0.035(7) 0.018(7) 0.005(7)
O23 0.066(7) 0.133(12) 0.123(10) -0.011(8) 0.011(7) 0.038(7)
O32 0.101(8) 0.063(7) 0.152(11) -0.001(7) -0.002(7) 0.044(7)
O33 0.148(11) 0.114(10) 0.058(7) 0.002(6) 0.025(7) -0.019(8)
O34 0.065(6) 0.058(6) 0.102(8) -0.004(5) -0.018(6) -0.002(5)

loop_
_atom_type_symbol
_atom_type_description
_atom_type_scat_dispersion_real
_atom_type_scat_dispersion_imag
_atom_type_scat_source
C C 0.0033 0.0016 'International Tables Vol C Tables 4.2.6.8 and 6.1.1.4'
H H 0.0000 0.0000 'International Tables Vol C Tables 4.2.6.8 and 6.1.1.4'
O O 0.0106 0.0060 'International Tables Vol C Tables 4.2.6.8 and 6.1.1.4'
P P 0.1023 0.0942 'International Tables Vol C Tables 4.2.6.8 and 6.1.1.4'
Os Os -1.2165 7.6030 'International Tables Vol C Tables 4.2.6.8 and 6.1.1.4'
Au Au -2.0133 8.8022 'International Tables Vol C Tables 4.2.6.8 and 6.1.1.4'

loop_
_geom_angle_atom_site_label_1
_geom_angle_atom_site_label_2
_geom_angle_atom_site_label_3
_geom_angle
C13 Os1 C11 96.6(5)
C13 Os1 C12 95.6(6)
C11 Os1 C12 93.8(5)
C13 Os1 C1 94.5(5)
C11 Os1 C1 88.4(5)
C12 Os1 C1 169.3(5)
C13 Os1 Au1 76.2(4)
C11 Os1 Au1 160.9(4)
C12 Os1 Au1 69.7(4)
C1 Os1 Au1 109.6(3)
C13 Os1 Os2 93.5(4)
C11 Os1 Os2 139.5(4)
C12 Os1 Os2 124.0(4)
C1 Os1 Os2 51.8(3)
Au1 Os1 Os2 59.339(17)
C13 Os1 Os3 149.2(4)
C11 Os1 Os3 107.1(4)
C12 Os1 Os3 102.0(4)
C1 Os1 Os3 67.4(3)
Au1 Os1 Os3 86.394(19)
Os2 Os1 Os3 55.695(15)
C13 Os1 H1 179.2
C11 Os1 H1 84.2
C12 Os1 H1 84.4
C1 Os1 H1 85.5
Au1 Os1 H1 103.1
Os2 Os1 H1 85.9
Os3 Os1 H1 30.2
C21 Os2 C23 95.2(6)
C21 Os2 C22 102.1(7)
C23 Os2 C22 87.1(6)
C21 Os2 C1 93.2(6)
C23 Os2 C1 104.9(5)
C22 Os2 C1 159.8(5)
C21 Os2 C6 123.1(6)
C23 Os2 C6 82.4(5)
C22 Os2 C6 134.2(6)
C1 Os2 C6 35.8(4)
C21 Os2 Os3 159.7(5)
C23 Os2 Os3 100.4(4)
C22 Os2 Os3 91.8(5)
C1 Os2 Os3 70.2(3)
C6 Os2 Os3 47.4(3)
C21 Os2 Au1 81.9(5)
C23 Os2 Au1 152.3(4)
C22 Os2 Au1 66.9(5)
C1 Os2 Au1 102.8(3)
C6 Os2 Au1 122.3(3)
Os3 Os2 Au1 90.180(19)
C21 Os2 Os1 96.3(5)
C23 Os2 Os1 149.7(4)
C22 Os2 Os1 117.6(4)
C1 Os2 Os1 46.5(3)
C6 Os2 Os1 67.8(3)
Os3 Os2 Os1 63.870(16)
Au1 Os2 Os1 57.556(16)
C32 Os3 C33 95.2(6)
C32 Os3 C34 91.7(5)
C33 Os3 C34 97.9(5)
C32 Os3 C6 96.9(5)
C33 Os3 C6 98.1(5)
C34 Os3 C6 161.0(5)
C32 Os3 Os2 89.3(4)
C33 Os3 Os2 154.8(4)
C34 Os3 Os2 106.7(4)
C6 Os3 Os2 56.7(3)
C32 Os3 Os1 149.7(4)
C33 Os3 Os1 112.9(4)
C34 Os3 Os1 95.3(3)
C6 Os3 Os1 69.0(3)
Os2 Os3 Os1 60.435(16)
C32 Os3 H1 175.6
C33 Os3 H1 82.5
C34 Os3 H1 84.9
C6 Os3 H1 87.2
Os2 Os3 H1 94.4
Os1 Os3 H1 33.9
P1 Au1 Os1 149.95(9)
P1 Au1 Os2 146.66(9)
Os1 Au1 Os2 63.105(17)
C35 P1 C41 105.8(7)
C35 P1 C47 105.8(8)
C41 P1 C47 104.9(6)
C35 P1 Au1 114.1(7)
C41 P1 Au1 112.7(4)
C47 P1 Au1 112.9(5)
C6 C1 C2 120.6(11)
C6 C1 Os1 111.7(8)
C2 C1 Os1 126.7(9)
C6 C1 Os2 74.8(7)
C2 C1 Os2 120.6(8)
Os1 C1 Os2 81.7(4)
C3 C2 C1 120.7(13)
C3 C2 H2 119.7
C1 C2 H2 119.7
C2 C3 C4 120.5(13)
C2 C3 H3 119.8
C4 C3 H3 119.8
C3 C4 C5 122.6(13)
C3 C4 C10 119.4(14)
C5 C4 C10 117.9(14)
C7 C5 C4 118.3(13)
C7 C5 C6 123.3(13)
C4 C5 C6 118.4(12)
C1 C6 C5 117.3(11)
C1 C6 Os3 111.1(8)
C5 C6 Os3 131.5(9)
C1 C6 Os2 69.4(6)
C5 C6 Os2 124.3(8)
Os3 C6 Os2 75.9(4)
C5 C7 C8 122.3(17)
C5 C7 H7 118.9
C8 C7 H7 118.9
C9 C8 C7 118.8(19)
C9 C8 H8 120.6
C7 C8 H8 120.6
C8 C9 C10 123.7(17)
C8 C9 H9 118.2
C10 C9 H9 118.2
C9 C10 C4 118.9(16)
C9 C10 H10 120.5
C4 C10 H10 120.5
O11 C11 Os1 178.9(12)
O12 C12 Os1 174.9(12)
O13 C13 Os1 176.9(13)
O21 C21 Os2 174.4(16)
O22 C22 Os2 173.9(14)
O23 C23 Os2 179.4(15)
O32 C32 Os3 177.8(13)
O33 C33 Os3 174.5(13)
O34 C34 Os3 178.4(11)
C40 C35 C36 115.6(17)
C40 C35 P1 127.3(15)
C36 C35 P1 117.0(14)
C37 C36 C35 122.2(18)
C37 C36 H36 118.9
C35 C36 H36 118.9
C38 C37 C36 120.3(18)
C38 C37 H37 119.9
C36 C37 H37 119.9
C37 C38 C39 119.3(18)
C37 C38 H38 120.4
C39 C38 H38 120.4
C40 C39 C38 121.2(18)
C40 C39 H39 119.4
C38 C39 H39 119.4
C39 C40 C35 121.4(18)
C39 C40 H40 119.3
C35 C40 H40 119.3
C46 C41 C42 119.2(14)
C46 C41 P1 124.6(11)
C42 C41 P1 116.2(11)
C41 C42 C43 119.9(15)
C41 C42 H42 120.1
C43 C42 H42 120.1
C44 C43 C42 119.3(16)
C44 C43 H43 120.3
C42 C43 H43 120.3
C45 C44 C43 119.5(16)
C45 C44 H44 120.3
C43 C44 H44 120.3
C44 C45 C46 121.1(15)
C44 C45 H45 119.4
C46 C45 H45 119.4
C41 C46 C45 120.9(15)
C41 C46 H46 119.6
C45 C46 H46 119.6
C52 C47 C48 116.8(15)
C52 C47 P1 119.9(12)
C48 C47 P1 123.3(13)
C49 C48 C47 119.9(19)
C49 C48 H48 120.0
C47 C48 H48 120.0
C50 C49 C48 122(2)
C50 C49 H49 119.1
C48 C49 H49 119.1
C49 C50 C51 121(2)
C49 C50 H50 119.6
C51 C50 H50 119.6
C52 C51 C50 117(2)
C52 C51 H51 121.4
C50 C51 H51 121.4
C47 C52 C51 123.4(19)
C47 C52 H52 118.3
C51 C52 H52 118.3

loop_
_geom_bond_atom_site_label_1
_geom_bond_atom_site_label_2
_geom_bond_distance
Os1 C13 1.893(14)
Os1 C11 1.897(13)
Os1 C12 1.951(15)
Os1 C1 2.124(11)
Os1 Au1 2.7395(7)
Os1 Os2 2.8950(6)
Os1 Os3 2.9882(7)
Os1 H1 1.8539
Os2 C21 1.885(15)
Os2 C23 1.891(15)
Os2 C22 1.913(16)
Os2 C1 2.298(11)
Os2 C6 2.370(12)
Os2 Os3 2.7494(6)
Os2 Au1 2.7923(7)
Os3 C32 1.884(15)
Os3 C33 1.892(14)
Os3 C34 1.936(14)
Os3 C6 2.085(12)
Os3 H1 1.6700
Au1 P1 2.284(3)
P1 C35 1.788(18)
P1 C41 1.802(14)
P1 C47 1.806(14)
C1 C6 1.435(16)
C1 C2 1.449(15)
C2 C3 1.361(19)
C2 H2 0.9300
C3 C4 1.39(2)
C3 H3 0.9300
C4 C5 1.417(19)
C4 C10 1.44(2)
C5 C7 1.378(19)
C5 C6 1.478(18)
C7 C8 1.38(2)
C7 H7 0.9300
C8 C9 1.33(3)
C8 H8 0.9300
C9 C10 1.35(2)
C9 H9 0.9300
C10 H10 0.9300
C11 O11 1.161(14)
C12 O12 1.130(15)
C13 O13 1.151(15)
C21 O21 1.166(16)
C22 O22 1.124(17)
C23 O23 1.121(16)
C32 O32 1.152(16)
C33 O33 1.138(15)
C34 O34 1.149(14)
C35 C40 1.37(2)
C35 C36 1.41(2)
C36 C37 1.39(2)
C36 H36 0.9300
C37 C38 1.32(2)
C37 H37 0.9300
C38 C39 1.39(2)
C38 H38 0.9300
C39 C40 1.37(2)
C39 H39 0.9300
C40 H40 0.9300
C41 C46 1.354(18)
C41 C42 1.40(2)
C42 C43 1.43(2)
C42 H42 0.9300
C43 C44 1.38(2)
C43 H43 0.9300
C44 C45 1.37(2)
C44 H44 0.9300
C45 C46 1.40(2)
C45 H45 0.9300
C46 H46 0.9300
C47 C52 1.36(2)
C47 C48 1.38(2)
C48 C49 1.37(2)
C48 H48 0.9300
C49 C50 1.31(3)
C49 H49 0.9300
C50 C51 1.39(3)
C50 H50 0.9300
C51 C52 1.37(2)
C51 H51 0.9300
C52 H52 0.9300
